data_2217588
loop_
_publ_author_name
'Huh, Seong'

_publ_section_title
;<i>trans</i>-Carbonyl[dihydrobis(1,2,4-triazol-1-yl-\k<i>N</i>^2^)borato]hydridobis(triphenylphosphine-\k<i>P</i>)ruthenium(II)
 acetonitrile solvate
;
_journal_coeditor_code NC2075
_journal_issue 2
_journal_name_full 'Acta Crystallographica Section E'
_journal_page_first m290
_journal_page_last m290
_journal_paper_doi 10.1107/S160053680706792X
_journal_volume 64
_journal_year 2008
_chemical_formula_iupac '[Ru (C4 H6 B N6) H (C18 H15 P)2 (C O)], C2 H3 N'
_chemical_formula_moiety 'C41 H37 B N6 O P2 Ru, C2 H3 N'
_chemical_formula_sum 'C43 H40 B N7 O P2 Ru'
_chemical_formula_weight 844.64
_chemical_name_systematic
;
<i>trans</i>-Carbonyl[dihydrobis(1,2,4-triazol-1-yl-
\k<i>N</i>^2^)borato]hydridobis(triphenylphosphine-\k<i>P</i>)ruthenium(II)
acetonitrile solvate
;
_space_group_IT_number 2
_symmetry_cell_setting triclinic
_symmetry_space_group_name_Hall '-P 1'
_symmetry_space_group_name_H-M 'P -1'
_atom_sites_solution_hydrogens geom
_atom_sites_solution_primary direct
_atom_sites_solution_secondary difmap
_cell_angle_alpha 74.438(11)
_cell_angle_beta 89.552(15)
_cell_angle_gamma 70.731(14)
_cell_formula_units_Z 2
_cell_length_a 9.07330(10)
_cell_length_b 11.8032(3)
_cell_length_c 20.2609(6)
_cell_measurement_reflns_used 31908
_cell_measurement_temperature 100(2)
_cell_measurement_theta_max 27.5
_cell_measurement_theta_min 4.1
_cell_volume 1965.4(2)
_computing_cell_refinement 'DENZO-SMN (Otwinowski & Minor, 1997)'
_computing_data_collection 'KappaCCD Server Software (Nonius, 1997)'
_computing_data_reduction 'DENZO-SMN (Otwinowski & Minor, 1997)'
_computing_molecular_graphics 'SHELXTL/PC (Bruker, 1998)'
_computing_publication_material 'SHELXTL/PC (Bruker, 1998)'
_computing_structure_refinement 'SHELXL97 (Sheldrick, 1997)'
_computing_structure_solution 'SHELXS97 (Sheldrick, 1997)'
_diffrn_ambient_temperature 100(2)
_diffrn_detector_area_resol_mean 9
_diffrn_measured_fraction_theta_full 0.994
_diffrn_measured_fraction_theta_max 0.994
_diffrn_measurement_device_type 'Nonius KappaCCD'
_diffrn_measurement_method '\f scan and \w scans with \k offsets'
_diffrn_radiation_monochromator graphite
_diffrn_radiation_source 'fine-focus sealed tube'
_diffrn_radiation_type MoK\a
_diffrn_radiation_wavelength 0.71073
_diffrn_reflns_av_R_equivalents 0.060
_diffrn_reflns_av_sigmaI/netI 0.064
_diffrn_reflns_limit_h_max 11
_diffrn_reflns_limit_h_min -11
_diffrn_reflns_limit_k_max 15
_diffrn_reflns_limit_k_min -13
_diffrn_reflns_limit_l_max 26
_diffrn_reflns_limit_l_min -26
_diffrn_reflns_number 31908
_diffrn_reflns_theta_full 27.51
_diffrn_reflns_theta_max 27.51
_diffrn_reflns_theta_min 4.09
_diffrn_standards_decay_% 0
_diffrn_standards_interval_time 0
_diffrn_standards_number 0
_exptl_absorpt_coefficient_mu 0.525
_exptl_absorpt_correction_T_max 0.8670
_exptl_absorpt_correction_T_min 0.8377
_exptl_absorpt_correction_type multi-scan
_exptl_absorpt_process_details '(DENZO-SMN; Otwinowski & Minor, 1997)'
_exptl_crystal_colour 'pale yellow'
_exptl_crystal_density_diffrn 1.427
_exptl_crystal_density_method 'not measured'
_exptl_crystal_description 'block cut from needle'
_exptl_crystal_F_000 868
_exptl_crystal_size_max 0.35
_exptl_crystal_size_mid 0.30
_exptl_crystal_size_min 0.28
_refine_diff_density_max 0.760
_refine_diff_density_min -0.794
_refine_ls_extinction_method none
_refine_ls_goodness_of_fit_ref 0.985
_refine_ls_hydrogen_treatment mixed
_refine_ls_matrix_type full
_refine_ls_number_parameters 521
_refine_ls_number_reflns 8964
_refine_ls_number_restraints 9
_refine_ls_restrained_S_all 0.985
_refine_ls_R_factor_all 0.0547
_refine_ls_R_factor_gt 0.0342
_refine_ls_shift/su_max 0.002
_refine_ls_shift/su_mean 0.000
_refine_ls_structure_factor_coef Fsqd
_refine_ls_weighting_details 'calc w=1/[\s^2^(Fo^2^)+(0.0387P)^2^] where P=(Fo^2^+2Fc^2^)/3'
_refine_ls_weighting_scheme calc
_refine_ls_wR_factor_gt 0.0748
_refine_ls_wR_factor_ref 0.0793
_reflns_number_gt 6896
_reflns_number_total 8964
_reflns_threshold_expression I>2\s(I)
_cod_data_source_file nc2075.cif
_cod_data_source_block I
_cod_depositor_comments
;
 Removing duplicate rows from the ATOM_TYPE loop.

 Antanas Vaitkus,
 2018-08-07

The following automatic conversions were performed:
'_symmetry_cell_setting' value 'Triclinic' changed to 'triclinic'
according to '/home/saulius/struct/CIF-dictionaries/cif_core.dic'
dictionary named 'cif_core.dic' version 2.4.1 from 2010-06-29.

Automatic conversion script
Id: cif_fix_enum 1527 2010-12-29 10:47:43Z saulius 

The following automatic conversions were performed:

'_symmetry_cell_setting' value 'Triclinic' changed to 'triclinic'
according to /home/saulius/struct/CIF-dictionaries/cif_core.dic
dictionary named 'cif_core.dic' version 2.4.1 from 2010-06-29.

Automatic conversion script
Id: cif_fix_values 1715 2011-07-08 13:25:40Z adriana 
;
_cod_database_code 2217588
_cod_database_fobs_code 2217588

loop_
_symmetry_equiv_pos_as_xyz
'x, y, z'
'-x, -y, -z'

loop_
_atom_site_type_symbol
_atom_site_label
_atom_site_fract_x
_atom_site_fract_y
_atom_site_fract_z
_atom_site_U_iso_or_equiv
_atom_site_adp_type
_atom_site_calc_flag
_atom_site_refinement_flags
_atom_site_occupancy
Ru Ru1 0.991567(18) 0.597576(15) 0.723224(10) 0.01409(6) Uani d . 1
H H1RU 0.815(2) 0.668(2) 0.6948(12) 0.022(6) Uiso d . 1
P P1 0.97691(6) 0.40525(5) 0.71054(3) 0.01384(12) Uani d . 1
P P2 0.97123(6) 0.80041(5) 0.72650(3) 0.01507(12) Uani d . 1
O O1 1.09179(19) 0.66608(15) 0.58094(9) 0.0295(4) Uani d . 1
N N1 1.23032(19) 0.49727(16) 0.77038(10) 0.0160(4) Uani d . 1
N N2 1.2776(2) 0.46297(17) 0.83893(10) 0.0194(4) Uani d . 1
N N3 1.4870(2) 0.38206(18) 0.78677(11) 0.0251(5) Uani d . 1
N N4 0.91255(19) 0.54559(16) 0.82298(10) 0.0162(4) Uani d . 1
N N5 1.0082(2) 0.49179(16) 0.88370(10) 0.0195(4) Uani d . 1
N N6 0.7751(2) 0.47449(18) 0.90769(11) 0.0267(5) Uani d . 1
C C1 1.0512(2) 0.63962(19) 0.63591(13) 0.0181(5) Uani d . 1
C C2 1.3590(2) 0.44611(19) 0.74159(12) 0.0195(5) Uani d . 1
H H2A 1.3604 0.4540 0.6937 0.023 Uiso calc R 1
C C3 1.4305(2) 0.3955(2) 0.84596(13) 0.0266(6) Uani d . 1
H H3A 1.4923 0.3607 0.8889 0.032 Uiso calc R 1
C C4 0.7767(2) 0.5315(2) 0.84039(13) 0.0212(5) Uani d . 1
H H4A 0.6879 0.5592 0.8081 0.025 Uiso calc R 1
C C5 0.9212(3) 0.4511(2) 0.93188(13) 0.0258(5) Uani d . 1
H H5A 0.9600 0.4098 0.9786 0.031 Uiso calc R 1
C C11 1.0065(2) 0.28484(19) 0.79288(12) 0.0161(4) Uani d . 1
C C12 0.8863(2) 0.2443(2) 0.82195(12) 0.0200(5) Uani d . 1
H H12A 0.7859 0.2746 0.7974 0.024 Uiso calc R 1
C C13 0.9140(3) 0.1595(2) 0.88699(13) 0.0254(5) Uani d . 1
H H13A 0.8317 0.1326 0.9067 0.031 Uiso calc R 1
C C14 1.0599(3) 0.1136(2) 0.92364(13) 0.0260(5) Uani d . 1
H H14A 1.0778 0.0549 0.9678 0.031 Uiso calc R 1
C C15 1.1800(2) 0.1544(2) 0.89514(13) 0.0216(5) Uani d . 1
H H15A 1.2802 0.1241 0.9200 0.026 Uiso calc R 1
C C16 1.1531(2) 0.23893(19) 0.83086(12) 0.0182(5) Uani d . 1
H H16A 1.2354 0.2667 0.8118 0.022 Uiso calc R 1
C C21 1.1176(2) 0.32556(19) 0.65704(12) 0.0165(5) Uani d . 1
C C22 1.1077(2) 0.3869(2) 0.58734(12) 0.0216(5) Uani d . 1
H H22A 1.0322 0.4681 0.5696 0.026 Uiso calc R 1
C C23 1.2054(3) 0.3322(2) 0.54338(13) 0.0245(5) Uani d . 1
H H23A 1.1967 0.3757 0.4960 0.029 Uiso calc R 1
C C24 1.3165(3) 0.2133(2) 0.56868(13) 0.0245(5) Uani d . 1
H H24A 1.3847 0.1758 0.5388 0.029 Uiso calc R 1
C C25 1.3268(3) 0.1503(2) 0.63731(14) 0.0298(6) Uani d . 1
H H25A 1.4016 0.0687 0.6546 0.036 Uiso calc R 1
C C26 1.2285(3) 0.2052(2) 0.68153(13) 0.0240(5) Uani d . 1
H H26A 1.2367 0.1607 0.7288 0.029 Uiso calc R 1
C C31 0.7951(2) 0.4155(2) 0.66621(11) 0.0161(4) Uani d . 1
C C32 0.6824(2) 0.5310(2) 0.63387(12) 0.0189(5) Uani d . 1
H H32A 0.6943 0.6055 0.6386 0.023 Uiso calc R 1
C C33 0.5524(2) 0.5382(2) 0.59473(12) 0.0221(5) Uani d . 1
H H33A 0.4775 0.6174 0.5721 0.026 Uiso calc R 1
C C34 0.5322(2) 0.4303(2) 0.58883(12) 0.0226(5) Uani d . 1
H H34A 0.4429 0.4353 0.5626 0.027 Uiso calc R 1
C C35 0.6424(3) 0.3145(2) 0.62120(13) 0.0235(5) Uani d . 1
H H35A 0.6281 0.2403 0.6173 0.028 Uiso calc R 1
C C36 0.7736(2) 0.3071(2) 0.65924(12) 0.0208(5) Uani d . 1
H H36A 0.8495 0.2277 0.6807 0.025 Uiso calc R 1
C C41 0.9074(2) 0.91694(19) 0.64166(12) 0.0177(5) Uani d . 1
C C42 0.7850(3) 0.9175(2) 0.60011(13) 0.0239(5) Uani d . 1
H H42A 0.7373 0.8555 0.6151 0.029 Uiso calc R 1
C C43 0.7320(3) 1.0073(2) 0.53737(13) 0.0259(5) Uani d . 1
H H43A 0.6486 1.0064 0.5097 0.031 Uiso calc R 1
C C44 0.8006(3) 1.0989(2) 0.51474(13) 0.0262(5) Uani d . 1
H H44A 0.7643 1.1604 0.4717 0.031 Uiso calc R 1
C C45 0.9218(3) 1.0994(2) 0.55539(13) 0.0244(5) Uani d . 1
H H45A 0.9691 1.1616 0.5401 0.029 Uiso calc R 1
C C46 0.9751(2) 1.0099(2) 0.61834(12) 0.0210(5) Uani d . 1
H H46A 1.0582 1.0116 0.6459 0.025 Uiso calc R 1
C C51 1.1555(2) 0.81957(19) 0.74822(12) 0.0170(5) Uani d . 1
C C52 1.2868(2) 0.7637(2) 0.71679(12) 0.0201(5) Uani d . 1
H H52A 1.2784 0.7169 0.6864 0.024 Uiso calc R 1
C C53 1.4298(2) 0.7767(2) 0.73004(13) 0.0230(5) Uani d . 1
H H53A 1.5186 0.7390 0.7084 0.028 Uiso calc R 1
C C54 1.4430(2) 0.8441(2) 0.77453(13) 0.0238(5) Uani d . 1
H H54A 1.5413 0.8516 0.7839 0.029 Uiso calc R 1
C C55 1.3140(2) 0.9007(2) 0.80537(13) 0.0221(5) Uani d . 1
H H55A 1.3232 0.9478 0.8355 0.027 Uiso calc R 1
C C56 1.1690(2) 0.8885(2) 0.79220(12) 0.0194(5) Uani d . 1
H H56A 1.0801 0.9275 0.8134 0.023 Uiso calc R 1
C C61 0.8356(2) 0.8771(2) 0.78193(12) 0.0182(5) Uani d . 1
C C62 0.8375(2) 0.8146(2) 0.85103(12) 0.0213(5) Uani d . 1
H H62A 0.9069 0.7311 0.8690 0.026 Uiso calc R 1
C C63 0.7396(3) 0.8727(2) 0.89403(14) 0.0259(5) Uani d . 1
H H63A 0.7418 0.8290 0.9410 0.031 Uiso calc R 1
C C64 0.6377(3) 0.9956(2) 0.86808(14) 0.0280(6) Uani d . 1
H H64A 0.5704 1.0357 0.8974 0.034 Uiso calc R 1
C C65 0.6349(3) 1.0586(2) 0.80013(15) 0.0283(6) Uani d . 1
H H65A 0.5663 1.1425 0.7827 0.034 Uiso calc R 1
C C66 0.7322(2) 1.0002(2) 0.75667(13) 0.0223(5) Uani d . 1
H H66A 0.7283 1.0441 0.7096 0.027 Uiso calc R 1
B B1 1.1701(3) 0.5070(3) 0.89352(15) 0.0241(6) Uani d . 1
H H1B 1.227(3) 0.447(2) 0.9452(14) 0.031(7) Uiso d . 1
H H2B 1.147(3) 0.615(2) 0.8855(13) 0.029(7) Uiso d . 1
N N1S 0.5802(3) 1.1379(2) 1.00400(13) 0.0398(6) Uani d . 1
C C1S 0.5862(3) 1.3314(3) 1.04008(15) 0.0385(7) Uani d D 1
C C2S 0.5840(3) 1.2214(3) 1.02053(13) 0.0290(6) Uani d D 1
H H1S 0.660(2) 1.3039(18) 1.0804(9) 0.044 Uiso d D 1
H H2S 0.620(2) 1.3844(17) 1.0025(10) 0.044 Uiso d D 1
H H3S 0.483(2) 1.3758(17) 1.0506(10) 0.044 Uiso d D 1

loop_
_atom_site_aniso_label
_atom_site_aniso_U_11
_atom_site_aniso_U_22
_atom_site_aniso_U_33
_atom_site_aniso_U_12
_atom_site_aniso_U_13
_atom_site_aniso_U_23
Ru1 0.01425(9) 0.01286(9) 0.01445(11) -0.00458(6) 0.00124(6) -0.00273(7)
P1 0.0149(3) 0.0122(3) 0.0137(3) -0.0046(2) 0.0013(2) -0.0025(2)
P2 0.0144(3) 0.0128(3) 0.0181(3) -0.0048(2) 0.0018(2) -0.0045(2)
O1 0.0422(10) 0.0280(9) 0.0200(11) -0.0163(8) 0.0089(8) -0.0041(8)
N1 0.0166(9) 0.0157(9) 0.0158(11) -0.0067(7) 0.0022(7) -0.0034(8)
N2 0.0185(9) 0.0210(10) 0.0162(11) -0.0039(7) -0.0015(7) -0.0044(8)
N3 0.0171(9) 0.0275(11) 0.0251(13) -0.0010(8) -0.0002(8) -0.0066(9)
N4 0.0177(9) 0.0141(9) 0.0158(11) -0.0042(7) 0.0027(7) -0.0040(8)
N5 0.0215(9) 0.0169(9) 0.0164(11) -0.0024(7) 0.0018(7) -0.0040(8)
N6 0.0318(11) 0.0277(11) 0.0235(13) -0.0134(9) 0.0118(9) -0.0078(9)
C1 0.0190(11) 0.0122(11) 0.0225(14) -0.0055(8) -0.0011(9) -0.0034(9)
C2 0.0178(11) 0.0192(11) 0.0192(13) -0.0057(8) 0.0037(9) -0.0025(10)
C3 0.0193(11) 0.0276(13) 0.0260(15) -0.0007(9) -0.0055(10) -0.0051(11)
C4 0.0198(11) 0.0208(12) 0.0243(14) -0.0078(9) 0.0054(9) -0.0076(10)
C5 0.0350(13) 0.0227(12) 0.0174(14) -0.0085(10) 0.0070(10) -0.0035(10)
C11 0.0204(10) 0.0103(10) 0.0165(13) -0.0038(8) 0.0018(8) -0.0037(9)
C12 0.0172(11) 0.0192(11) 0.0211(14) -0.0059(8) 0.0013(9) -0.0023(10)
C13 0.0253(12) 0.0268(13) 0.0226(15) -0.0132(10) 0.0036(10) 0.0009(11)
C14 0.0300(13) 0.0230(12) 0.0188(14) -0.0080(10) 0.0009(10) 0.0031(10)
C15 0.0199(11) 0.0177(11) 0.0226(14) -0.0034(9) -0.0010(9) -0.0020(10)
C16 0.0178(10) 0.0155(11) 0.0203(13) -0.0054(8) 0.0014(9) -0.0041(9)
C21 0.0158(10) 0.0174(11) 0.0196(13) -0.0081(8) 0.0019(8) -0.0072(9)
C22 0.0229(11) 0.0192(12) 0.0195(14) -0.0038(9) 0.0018(9) -0.0044(10)
C23 0.0263(12) 0.0294(13) 0.0172(14) -0.0085(10) 0.0052(9) -0.0068(10)
C24 0.0229(12) 0.0295(13) 0.0271(15) -0.0103(10) 0.0093(10) -0.0162(11)
C25 0.0298(13) 0.0216(12) 0.0321(16) 0.0003(10) 0.0061(11) -0.0094(11)
C26 0.0264(12) 0.0182(12) 0.0225(14) -0.0032(9) 0.0033(10) -0.0036(10)
C31 0.0160(10) 0.0189(11) 0.0134(12) -0.0063(8) 0.0024(8) -0.0043(9)
C32 0.0209(11) 0.0204(11) 0.0167(13) -0.0092(9) 0.0035(9) -0.0046(9)
C33 0.0170(11) 0.0267(12) 0.0183(13) -0.0045(9) -0.0016(9) -0.0033(10)
C34 0.0207(11) 0.0343(14) 0.0158(13) -0.0133(10) 0.0015(9) -0.0069(10)
C35 0.0257(12) 0.0263(12) 0.0244(14) -0.0142(10) 0.0043(10) -0.0102(11)
C36 0.0211(11) 0.0175(11) 0.0221(14) -0.0055(9) 0.0006(9) -0.0044(10)
C41 0.0190(10) 0.0128(10) 0.0183(13) -0.0025(8) 0.0014(8) -0.0029(9)
C42 0.0255(12) 0.0175(11) 0.0263(15) -0.0063(9) -0.0031(10) -0.0034(10)
C43 0.0230(12) 0.0221(12) 0.0260(15) -0.0005(9) -0.0063(10) -0.0049(11)
C44 0.0309(13) 0.0186(12) 0.0200(14) 0.0007(9) 0.0015(10) -0.0019(10)
C45 0.0288(12) 0.0176(11) 0.0245(15) -0.0078(9) 0.0080(10) -0.0024(10)
C46 0.0199(11) 0.0189(11) 0.0237(14) -0.0062(9) 0.0026(9) -0.0056(10)
C51 0.0168(10) 0.0124(10) 0.0189(13) -0.0044(8) 0.0011(8) -0.0002(9)
C52 0.0209(11) 0.0164(11) 0.0225(14) -0.0065(8) 0.0013(9) -0.0044(10)
C53 0.0157(11) 0.0214(12) 0.0303(15) -0.0051(9) 0.0061(9) -0.0065(11)
C54 0.0179(11) 0.0221(12) 0.0297(15) -0.0094(9) -0.0018(9) -0.0013(10)
C55 0.0237(11) 0.0199(12) 0.0236(14) -0.0103(9) -0.0023(9) -0.0039(10)
C56 0.0208(11) 0.0156(11) 0.0210(13) -0.0056(8) 0.0013(9) -0.0045(9)
C61 0.0131(10) 0.0183(11) 0.0269(14) -0.0068(8) 0.0027(9) -0.0101(10)
C62 0.0216(11) 0.0217(12) 0.0219(14) -0.0075(9) 0.0032(9) -0.0081(10)
C63 0.0236(12) 0.0335(14) 0.0270(15) -0.0127(10) 0.0072(10) -0.0153(11)
C64 0.0212(12) 0.0300(13) 0.0409(18) -0.0093(10) 0.0109(10) -0.0225(13)
C65 0.0219(12) 0.0190(12) 0.0458(18) -0.0062(9) 0.0074(11) -0.0129(12)
C66 0.0180(11) 0.0164(11) 0.0324(15) -0.0066(8) 0.0059(9) -0.0059(10)
B1 0.0225(13) 0.0284(15) 0.0204(16) -0.0031(11) -0.0001(11) -0.0123(12)
N1S 0.0555(15) 0.0322(13) 0.0298(15) -0.0145(11) 0.0069(11) -0.0064(11)
C1S 0.0487(17) 0.0355(16) 0.0321(18) -0.0222(13) -0.0020(13) -0.0006(13)
C2S 0.0287(13) 0.0345(15) 0.0178(14) -0.0105(11) 0.0033(10) 0.0022(11)

loop_
_atom_type_symbol
_atom_type_description
_atom_type_scat_dispersion_real
_atom_type_scat_dispersion_imag
_atom_type_scat_source
C C 0.0033 0.0016 'International Tables Vol C Tables 4.2.6.8 and 6.1.1.4'
H H 0.0000 0.0000 'International Tables Vol C Tables 4.2.6.8 and 6.1.1.4'
B B 0.0013 0.0007 'International Tables Vol C Tables 4.2.6.8 and 6.1.1.4'
N N 0.0061 0.0033 'International Tables Vol C Tables 4.2.6.8 and 6.1.1.4'
O O 0.0106 0.0060 'International Tables Vol C Tables 4.2.6.8 and 6.1.1.4'
P P 0.1023 0.0942 'International Tables Vol C Tables 4.2.6.8 and 6.1.1.4'
Ru Ru -1.2594 0.8363 'International Tables Vol C Tables 4.2.6.8 and 6.1.1.4'

loop_
_geom_angle_atom_site_label_1
_geom_angle_atom_site_label_2
_geom_angle_atom_site_label_3
_geom_angle
_geom_angle_publ_flag
H1RU Ru1 C1 90.0(9) y
H1RU Ru1 N4 87.9(9) y
C1 Ru1 N4 176.92(8) y
H1RU Ru1 N1 175.7(9) y
C1 Ru1 N1 94.31(8) y
N4 Ru1 N1 87.84(7) y
H1RU Ru1 P2 81.0(8) y
C1 Ru1 P2 86.77(7) y
N4 Ru1 P2 95.09(5) y
N1 Ru1 P2 98.90(5) y
H1RU Ru1 P1 91.1(8) y
C1 Ru1 P1 91.65(7) y
N4 Ru1 P1 86.16(5) y
N1 Ru1 P1 89.15(5) y
P2 Ru1 P1 171.884(18) y
C11 P1 C31 106.50(10) ?
C11 P1 C21 103.72(10) ?
C31 P1 C21 98.22(10) ?
C11 P1 Ru1 112.79(7) ?
C31 P1 Ru1 116.25(7) ?
C21 P1 Ru1 117.57(7) ?
C51 P2 C61 103.14(10) ?
C51 P2 C41 101.34(10) ?
C61 P2 C41 101.84(10) ?
C51 P2 Ru1 115.45(7) ?
C61 P2 Ru1 120.09(7) ?
C41 P2 Ru1 112.53(7) ?
C2 N1 N2 104.51(16) ?
C2 N1 Ru1 128.99(15) ?
N2 N1 Ru1 126.25(13) ?
C3 N2 N1 106.52(19) ?
C3 N2 B1 129.5(2) ?
N1 N2 B1 123.77(17) ?
C3 N3 C2 102.03(18) ?
C4 N4 N5 104.00(18) ?
C4 N4 Ru1 129.70(16) ?
N5 N4 Ru1 124.89(13) ?
C5 N5 N4 106.46(18) ?
C5 N5 B1 128.5(2) ?
N4 N5 B1 123.62(19) ?
C5 N6 C4 101.79(19) ?
O1 C1 Ru1 178.72(18) ?
N1 C2 N3 113.9(2) ?
N1 C2 H2A 123.1 ?
N3 C2 H2A 123.1 ?
N3 C3 N2 113.1(2) ?
N3 C3 H3A 123.5 ?
N2 C3 H3A 123.5 ?
N4 C4 N6 114.5(2) ?
N4 C4 H4A 122.7 ?
N6 C4 H4A 122.7 ?
N6 C5 N5 113.2(2) ?
N6 C5 H5A 123.4 ?
N5 C5 H5A 123.4 ?
C12 C11 C16 118.6(2) ?
C12 C11 P1 122.82(16) ?
C16 C11 P1 118.38(16) ?
C13 C12 C11 119.8(2) ?
C13 C12 H12A 120.1 ?
C11 C12 H12A 120.1 ?
C14 C13 C12 121.1(2) ?
C14 C13 H13A 119.4 ?
C12 C13 H13A 119.4 ?
C13 C14 C15 119.4(2) ?
C13 C14 H14A 120.3 ?
C15 C14 H14A 120.3 ?
C16 C15 C14 119.8(2) ?
C16 C15 H15A 120.1 ?
C14 C15 H15A 120.1 ?
C15 C16 C11 121.4(2) ?
C15 C16 H16A 119.3 ?
C11 C16 H16A 119.3 ?
C22 C21 C26 118.0(2) ?
C22 C21 P1 117.78(16) ?
C26 C21 P1 124.19(18) ?
C23 C22 C21 121.4(2) ?
C23 C22 H22A 119.3 ?
C21 C22 H22A 119.3 ?
C22 C23 C24 119.9(2) ?
C22 C23 H23A 120.0 ?
C24 C23 H23A 120.0 ?
C25 C24 C23 119.6(2) ?
C25 C24 H24A 120.2 ?
C23 C24 H24A 120.2 ?
C24 C25 C26 120.5(2) ?
C24 C25 H25A 119.7 ?
C26 C25 H25A 119.7 ?
C25 C26 C21 120.6(2) ?
C25 C26 H26A 119.7 ?
C21 C26 H26A 119.7 ?
C32 C31 C36 118.57(19) ?
C32 C31 P1 121.10(16) ?
C36 C31 P1 120.10(16) ?
C33 C32 C31 120.6(2) ?
C33 C32 H32A 119.7 ?
C31 C32 H32A 119.7 ?
C34 C33 C32 120.1(2) ?
C34 C33 H33A 120.0 ?
C32 C33 H33A 120.0 ?
C33 C34 C35 120.0(2) ?
C33 C34 H34A 120.0 ?
C35 C34 H34A 120.0 ?
C34 C35 C36 120.0(2) ?
C34 C35 H35A 120.0 ?
C36 C35 H35A 120.0 ?
C35 C36 C31 120.6(2) ?
C35 C36 H36A 119.7 ?
C31 C36 H36A 119.7 ?
C42 C41 C46 118.2(2) ?
C42 C41 P2 120.30(17) ?
C46 C41 P2 121.40(17) ?
C43 C42 C41 120.9(2) ?
C43 C42 H42A 119.5 ?
C41 C42 H42A 119.5 ?
C42 C43 C44 120.2(2) ?
C42 C43 H43A 119.9 ?
C44 C43 H43A 119.9 ?
C45 C44 C43 119.4(2) ?
C45 C44 H44A 120.3 ?
C43 C44 H44A 120.3 ?
C44 C45 C46 120.6(2) ?
C44 C45 H45A 119.7 ?
C46 C45 H45A 119.7 ?
C45 C46 C41 120.6(2) ?
C45 C46 H46A 119.7 ?
C41 C46 H46A 119.7 ?
C56 C51 C52 119.42(19) ?
C56 C51 P2 123.44(16) ?
C52 C51 P2 117.11(17) ?
C53 C52 C51 120.0(2) ?
C53 C52 H52A 120.0 ?
C51 C52 H52A 120.0 ?
C54 C53 C52 120.3(2) ?
C54 C53 H53A 119.8 ?
C52 C53 H53A 119.8 ?
C55 C54 C53 120.2(2) ?
C55 C54 H54A 119.9 ?
C53 C54 H54A 119.9 ?
C54 C55 C56 120.0(2) ?
C54 C55 H55A 120.0 ?
C56 C55 H55A 120.0 ?
C51 C56 C55 120.1(2) ?
C51 C56 H56A 120.0 ?
C55 C56 H56A 120.0 ?
C62 C61 C66 118.5(2) ?
C62 C61 P2 120.30(16) ?
C66 C61 P2 121.20(19) ?
C63 C62 C61 121.0(2) ?
C63 C62 H62A 119.5 ?
C61 C62 H62A 119.5 ?
C62 C63 C64 119.8(2) ?
C62 C63 H63A 120.1 ?
C64 C63 H63A 120.1 ?
C65 C64 C63 119.9(2) ?
C65 C64 H64A 120.0 ?
C63 C64 H64A 120.0 ?
C64 C65 C66 120.4(2) ?
C64 C65 H65A 119.8 ?
C66 C65 H65A 119.8 ?
C65 C66 C61 120.4(2) ?
C65 C66 H66A 119.8 ?
C61 C66 H66A 119.8 ?
H1B B1 H2B 113.8(17) ?
H1B B1 N2 108.0(13) ?
H2B B1 N2 108.9(12) ?
H1B B1 N5 108.5(12) ?
H2B B1 N5 107.4(11) ?
N2 B1 N5 110.19(19) ?
C2S C1S H1S 108.5(12) ?
C2S C1S H2S 108.8(12) ?
H1S C1S H2S 109.6(13) ?
C2S C1S H3S 109.8(12) ?
H1S C1S H3S 109.6(14) ?
H2S C1S H3S 110.6(13) ?
N1S C2S C1S 178.4(3) ?

loop_
_geom_bond_atom_site_label_1
_geom_bond_atom_site_label_2
_geom_bond_distance
_geom_bond_publ_flag
Ru1 H1RU 1.57(2) y
Ru1 C1 1.833(2) y
Ru1 N4 2.1396(19) y
Ru1 N1 2.1771(17) y
Ru1 P2 2.3588(6) y
Ru1 P1 2.3978(6) y
P1 C11 1.833(2) ?
P1 C31 1.837(2) ?
P1 C21 1.850(2) ?
P2 C51 1.831(2) ?
P2 C61 1.839(2) ?
P2 C41 1.845(2) ?
O1 C1 1.165(3) ?
N1 C2 1.334(3) ?
N1 N2 1.367(3) ?
N2 C3 1.339(3) ?
N2 B1 1.550(3) ?
N3 C3 1.328(3) ?
N3 C2 1.351(3) ?
N4 C4 1.330(3) ?
N4 N5 1.380(2) ?
N5 C5 1.339(3) ?
N5 B1 1.558(3) ?
N6 C5 1.330(3) ?
N6 C4 1.351(3) ?
C2 H2A 0.9500 ?
C3 H3A 0.9500 ?
C4 H4A 0.9500 ?
C5 H5A 0.9500 ?
C11 C12 1.396(3) ?
C11 C16 1.404(3) ?
C12 C13 1.390(3) ?
C12 H12A 0.9500 ?
C13 C14 1.387(3) ?
C13 H13A 0.9500 ?
C14 C15 1.393(3) ?
C14 H14A 0.9500 ?
C15 C16 1.378(3) ?
C15 H15A 0.9500 ?
C16 H16A 0.9500 ?
C21 C22 1.392(3) ?
C21 C26 1.401(3) ?
C22 C23 1.384(3) ?
C22 H22A 0.9500 ?
C23 C24 1.391(3) ?
C23 H23A 0.9500 ?
C24 C25 1.377(3) ?
C24 H24A 0.9500 ?
C25 C26 1.391(3) ?
C25 H25A 0.9500 ?
C26 H26A 0.9500 ?
C31 C32 1.394(3) ?
C31 C36 1.398(3) ?
C32 C33 1.392(3) ?
C32 H32A 0.9500 ?
C33 C34 1.380(3) ?
C33 H33A 0.9500 ?
C34 C35 1.387(3) ?
C34 H34A 0.9500 ?
C35 C36 1.389(3) ?
C35 H35A 0.9500 ?
C36 H36A 0.9500 ?
C41 C42 1.396(3) ?
C41 C46 1.403(3) ?
C42 C43 1.386(3) ?
C42 H42A 0.9500 ?
C43 C44 1.392(3) ?
C43 H43A 0.9500 ?
C44 C45 1.382(3) ?
C44 H44A 0.9500 ?
C45 C46 1.388(3) ?
C45 H45A 0.9500 ?
C46 H46A 0.9500 ?
C51 C56 1.389(3) ?
C51 C52 1.398(3) ?
C52 C53 1.392(3) ?
C52 H52A 0.9500 ?
C53 C54 1.382(3) ?
C53 H53A 0.9500 ?
C54 C55 1.380(3) ?
C54 H54A 0.9500 ?
C55 C56 1.405(3) ?
C55 H55A 0.9500 ?
C56 H56A 0.9500 ?
C61 C62 1.393(3) ?
C61 C66 1.401(3) ?
C62 C63 1.387(3) ?
C62 H62A 0.9500 ?
C63 C64 1.396(3) ?
C63 H63A 0.9500 ?
C64 C65 1.374(4) ?
C64 H64A 0.9500 ?
C65 C66 1.393(3) ?
C65 H65A 0.9500 ?
C66 H66A 0.9500 ?
B1 H1B 1.11(3) ?
B1 H2B 1.19(2) ?
N1S C2S 1.133(3) ?
C1S C2S 1.463(4) ?
C1S H1S 0.969(16) ?
C1S H2S 0.966(16) ?
C1S H3S 0.960(16) ?
